data_4312293
loop_
_publ_author_name
'Dohyun Moon'
'Jiheh Song'
'Beom Jin Kim'
'Byoung Jin Suh'
'Myoung Soo Lah'

_publ_contact_author_address
;
Department of Chemistry and Applied Chemistry, 
College of Science and Technology, Hanyang University, 
1271 Sa-1-dong, Ansan, Kyunggi-Do 426-791, 
Korea
;
_publ_contact_author_email mslah@hanyang.ac.kr
_publ_contact_author_fax +82-31-407-3863
_publ_contact_author_name
;
Myoung Soo Lah
;
_publ_contact_author_phone +82-31-400-5496
_publ_section_title
;
 Three-Dimensional Helical Coordination Networks of a Hexanuclear
 Manganese Metallamacrocycle as a Helical Tecton
;
_journal_name_full 'Inorganic Chemistry'
_journal_page_first 8230
_journal_page_last 8232
_journal_paper_doi 10.1021/ic049393j
_journal_volume 43
_journal_year 2004
_chemical_formula_sum 'C75 H107 Mn3 N10 O11'
_chemical_formula_weight 1489.53
_chemical_name_systematic
; 
 ? 
;
_space_group_IT_number 88
_symmetry_cell_setting tetragonal
_symmetry_space_group_name_Hall '-I 4ad'
_symmetry_space_group_name_H-M 'I 41/a :2'
_atom_sites_solution_hydrogens geom
_atom_sites_solution_primary direct
_atom_sites_solution_secondary difmap
_audit_creation_method SHELXL-97
_cell_angle_alpha 90.00
_cell_angle_beta 90.00
_cell_angle_gamma 90.00
_cell_formula_units_Z 16
_cell_length_a 41.4326(5)
_cell_length_b 41.4326(5)
_cell_length_c 17.75560(10)
_cell_measurement_temperature 173(2)
_cell_measurement_theta_max 24.24
_cell_measurement_theta_min 1.87
_cell_volume 30480.3(5)
_computing_cell_refinement 'Bruker SAINT'
_computing_data_collection 'Bruker SMART'
_computing_data_reduction 'Bruker SAINT'
_computing_molecular_graphics ORTEP3
_computing_publication_material WinGX
_computing_structure_refinement 'Bruker SHELXTL'
_computing_structure_solution 'Bruker SHELXTL'
_diffrn_ambient_temperature 173(2)
_diffrn_measured_fraction_theta_full 0.990
_diffrn_measured_fraction_theta_max 0.990
_diffrn_measurement_device_type 'CCD area detector'
_diffrn_measurement_method 'phi and omega scans'
_diffrn_radiation_monochromator graphite
_diffrn_radiation_source 'fine-focus sealed tube'
_diffrn_radiation_type MoK\a
_diffrn_radiation_wavelength 0.71073
_diffrn_reflns_av_R_equivalents 0.0507
_diffrn_reflns_av_sigmaI/netI 0.0268
_diffrn_reflns_limit_h_max 34
_diffrn_reflns_limit_h_min -47
_diffrn_reflns_limit_k_max 47
_diffrn_reflns_limit_k_min -42
_diffrn_reflns_limit_l_max 18
_diffrn_reflns_limit_l_min -20
_diffrn_reflns_number 58924
_diffrn_reflns_theta_full 24.24
_diffrn_reflns_theta_max 24.24
_diffrn_reflns_theta_min 1.87
_diffrn_standards_decay_% <2.0
_exptl_absorpt_coefficient_mu 0.553
_exptl_absorpt_correction_T_max 0.8299
_exptl_absorpt_correction_T_min 0.6505
_exptl_absorpt_correction_type multi-scan
_exptl_absorpt_process_details 'Bruker SADABS'
_exptl_crystal_colour 'dark brown'
_exptl_crystal_density_diffrn 1.298
_exptl_crystal_density_method 'not measured'
_exptl_crystal_description prism
_exptl_crystal_F_000 12640
_exptl_crystal_size_max 0.85
_exptl_crystal_size_mid 0.55
_exptl_crystal_size_min 0.35
_refine_diff_density_max 0.574
_refine_diff_density_min -0.380
_refine_diff_density_rms 0.065
_refine_ls_extinction_method none
_refine_ls_goodness_of_fit_ref 1.097
_refine_ls_hydrogen_treatment mixed
_refine_ls_matrix_type full
_refine_ls_number_parameters 906
_refine_ls_number_reflns 12174
_refine_ls_number_restraints 0
_refine_ls_restrained_S_all 1.097
_refine_ls_R_factor_all 0.0573
_refine_ls_R_factor_gt 0.0490
_refine_ls_shift/su_max 0.118
_refine_ls_shift/su_mean 0.016
_refine_ls_structure_factor_coef Fsqd
_refine_ls_weighting_details 'calc w=1/[\s^2^(Fo^2^)+(0.0593P)^2^+97.9732P] where P=(Fo^2^+2Fc^2^)/3'
_refine_ls_weighting_scheme calc
_refine_ls_wR_factor_gt 0.1301
_refine_ls_wR_factor_ref 0.1393
_reflns_number_gt 10772
_reflns_number_total 12174
_reflns_threshold_expression >2sigma(I)
_cod_data_source_file ic049393jsi20040920_014630_2.cif
_cod_data_source_block network_1
_cod_depositor_comments
;
The following automatic conversions were performed:
'_symmetry_cell_setting' value 'Tetragonal' changed to 'tetragonal'
according to '/home/saulius/struct/CIF-dictionaries/cif_core.dic'
dictionary named 'cif_core.dic' version 2.4.1 from
2010-06-29.

'_exptl_absorpt_correction_type' value 'Multi-scan' changed
to 'multi-scan' according to
'/home/saulius/struct/CIF-dictionaries/cif_core.dic' dictionary named
'cif_core.dic' version 2.4.1 from 2010-06-29.

Automatic conversion script
Id: cif_fix_enum 1527 2010-12-29 10:47:43Z saulius 
;
_cod_original_sg_symbol_H-M 'I 41/a'
_cod_database_code 4312293

loop_
_symmetry_equiv_pos_as_xyz
'x, y, z'
'-x+1/2, -y, z+1/2'
'-y+3/4, x+1/4, z+1/4'
'y+3/4, -x+3/4, z+3/4'
'x+1/2, y+1/2, z+1/2'
'-x+1, -y+1/2, z+1'
'-y+5/4, x+3/4, z+3/4'
'y+5/4, -x+5/4, z+5/4'
'-x, -y, -z'
'x-1/2, y, -z-1/2'
'y-3/4, -x-1/4, -z-1/4'
'-y-3/4, x-3/4, -z-3/4'
'-x+1/2, -y+1/2, -z+1/2'
'x, y+1/2, -z'
'y-1/4, -x+1/4, -z+1/4'
'-y-1/4, x-1/4, -z-1/4'

loop_
_atom_site_label
_atom_site_type_symbol
_atom_site_fract_x
_atom_site_fract_y
_atom_site_fract_z
_atom_site_U_iso_or_equiv
_atom_site_adp_type
_atom_site_occupancy
_atom_site_symmetry_multiplicity
_atom_site_calc_flag
_atom_site_refinement_flags
_atom_site_disorder_assembly
_atom_site_disorder_group
Mn1A Mn 0.220344(10) 0.863558(10) 0.26063(2) 0.02524(12) Uani 1 1 d . . .
O1A O 0.24109(5) 0.89990(5) 0.29817(12) 0.0338(5) Uani 1 1 d . . .
O2A O 0.30138(5) 0.86531(5) 0.12170(12) 0.0319(5) Uani 1 1 d . . .
O3A O 0.20458(5) 0.82499(5) 0.20975(12) 0.0300(5) Uani 1 1 d . . .
N1A N 0.25490(6) 0.85719(5) 0.18771(13) 0.0258(5) Uani 1 1 d . . .
N2A N 0.25232(6) 0.82798(6) 0.14589(14) 0.0279(5) Uani 1 1 d . . .
N3A N 0.18959(6) 0.89349(6) 0.17765(14) 0.0333(6) Uani 1 1 d . . .
C1A C 0.26505(7) 0.91706(7) 0.26786(17) 0.0299(7) Uani 1 1 d . . .
C2A C 0.28482(7) 0.90638(7) 0.20770(16) 0.0272(6) Uani 1 1 d . . .
C3A C 0.30947(8) 0.92673(7) 0.18112(18) 0.0342(7) Uani 1 1 d . . .
H3A H 0.3228 0.9195 0.1409 0.041 Uiso 1 1 calc R . .
C4A C 0.31484(8) 0.95675(8) 0.2117(2) 0.0405(8) Uani 1 1 d . . .
H4A H 0.3315 0.9702 0.1926 0.049 Uiso 1 1 calc R . .
C5A C 0.29550(9) 0.96708(8) 0.2711(2) 0.0422(8) Uani 1 1 d . . .
H5A H 0.2991 0.9877 0.2928 0.051 Uiso 1 1 calc R . .
C6A C 0.27124(8) 0.94764(8) 0.29865(19) 0.0378(7) Uani 1 1 d . . .
H6A H 0.2584 0.9551 0.3394 0.045 Uiso 1 1 calc R . .
C7A C 0.28053(7) 0.87480(7) 0.17051(16) 0.0266(6) Uani 1 1 d . . .
C8A C 0.22531(7) 0.81341(7) 0.16191(17) 0.0292(6) Uani 1 1 d . . .
C9A C 0.21803(8) 0.78148(8) 0.1253(2) 0.0417(8) Uani 1 1 d . . .
H9A1 H 0.2342 0.7774 0.0854 0.050 Uiso 1 1 calc R . .
H9A2 H 0.2202 0.7642 0.1635 0.050 Uiso 1 1 calc R . .
C10A C 0.18502(9) 0.77958(9) 0.0913(2) 0.0508(9) Uani 1 1 d . . .
H10A H 0.1687 0.7843 0.1305 0.061 Uiso 1 1 calc R . .
H10B H 0.1812 0.7574 0.0728 0.061 Uiso 1 1 calc R . .
C11A C 0.18099(11) 0.80290(11) 0.0272(2) 0.0598(11) Uani 1 1 d . . .
H11A H 0.1970 0.7975 -0.0124 0.072 Uiso 1 1 calc R . .
H11B H 0.1860 0.8249 0.0456 0.072 Uiso 1 1 calc R . .
C12A C 0.14728(11) 0.80333(11) -0.0086(2) 0.0628(11) Uani 1 1 d . . .
H12A H 0.1433 0.7823 -0.0332 0.075 Uiso 1 1 calc R . .
H12B H 0.1310 0.8060 0.0318 0.075 Uiso 1 1 calc R . .
C13A C 0.14279(13) 0.82987(12) -0.0658(3) 0.0749(13) Uani 1 1 d . . .
H13A H 0.1584 0.8264 -0.1072 0.090 Uiso 1 1 calc R . .
H13B H 0.1483 0.8507 -0.0416 0.090 Uiso 1 1 calc R . .
C14A C 0.10936(13) 0.83280(13) -0.0998(3) 0.0761(13) Uani 1 1 d . . .
H14A H 0.1046 0.8131 -0.1294 0.091 Uiso 1 1 calc R . .
H14B H 0.0933 0.8343 -0.0588 0.091 Uiso 1 1 calc R . .
C15A C 0.10618(15) 0.86208(15) -0.1503(4) 0.0941(17) Uani 1 1 d . . .
H15A H 0.1209 0.8593 -0.1938 0.113 Uiso 1 1 calc R . .
H15B H 0.1135 0.8813 -0.1219 0.113 Uiso 1 1 calc R . .
C16A C 0.07189(16) 0.86865(16) -0.1804(4) 0.104(2) Uani 1 1 d . . .
H16A H 0.0565 0.8673 -0.1378 0.125 Uiso 1 1 calc R . .
H16B H 0.0711 0.8910 -0.2000 0.125 Uiso 1 1 calc R . .
C17A C 0.06085(14) 0.84630(15) -0.2409(4) 0.0893(16) Uani 1 1 d . . .
H17A H 0.0606 0.8240 -0.2211 0.107 Uiso 1 1 calc R . .
H17B H 0.0764 0.8471 -0.2832 0.107 Uiso 1 1 calc R . .
C18A C 0.02758(17) 0.85480(19) -0.2698(5) 0.118(2) Uani 1 1 d . . .
H18A H 0.0122 0.8535 -0.2272 0.142 Uiso 1 1 calc R . .
H18B H 0.0279 0.8775 -0.2872 0.142 Uiso 1 1 calc R . .
C19A C 0.01518(18) 0.8348(2) -0.3310(5) 0.138(3) Uani 1 1 d . . .
H19A H -0.0065 0.8422 -0.3450 0.166 Uiso 1 1 calc R . .
H19B H 0.0141 0.8123 -0.3144 0.166 Uiso 1 1 calc R . .
H19C H 0.0296 0.8365 -0.3746 0.166 Uiso 1 1 calc R . .
C21A C 0.19406(8) 0.88983(8) 0.10294(19) 0.0393(8) Uani 1 1 d . . .
H21A H 0.2118 0.8773 0.0861 0.047 Uiso 1 1 calc R . .
C22A C 0.17397(9) 0.90351(9) 0.0500(2) 0.0450(8) Uani 1 1 d . . .
H22A H 0.1779 0.9001 -0.0021 0.054 Uiso 1 1 calc R . .
C23A C 0.14784(8) 0.92239(9) 0.0729(2) 0.0429(8) Uani 1 1 d . . .
C24A C 0.14428(9) 0.92717(9) 0.1497(2) 0.0443(8) Uani 1 1 d . . .
H24A H 0.1275 0.9407 0.1681 0.053 Uiso 1 1 calc R . .
C25A C 0.16529(8) 0.91216(8) 0.19949(19) 0.0384(8) Uani 1 1 d . . .
H25A H 0.1621 0.9154 0.2519 0.046 Uiso 1 1 calc R . .
C26A C 0.12411(10) 0.93687(11) 0.0173(2) 0.0605(11) Uani 1 1 d . . .
H26A H 0.1113 0.9192 -0.0055 0.073 Uiso 1 1 calc R . .
H26B H 0.1090 0.9510 0.0450 0.073 Uiso 1 1 calc R . .
Mn1B Mn 0.295919(11) 0.823221(10) 0.07064(3) 0.02776(13) Uani 1 1 d . . .
O1B O 0.27424(6) 0.84137(5) -0.01200(12) 0.0384(5) Uani 1 1 d . . .
O2B O 0.27845(5) 0.74060(5) -0.05695(11) 0.0321(5) Uani 1 1 d . . .
O3B O 0.31668(5) 0.79743(5) 0.14757(12) 0.0325(5) Uani 1 1 d . . .
N1B N 0.29160(6) 0.78046(6) 0.02598(13) 0.0266(5) Uani 1 1 d . . .
N2B N 0.30370(6) 0.75492(6) 0.07135(13) 0.0286(5) Uani 1 1 d . . .
C1B C 0.26085(8) 0.82731(8) -0.07144(18) 0.0347(7) Uani 1 1 d . . .
C2B C 0.26367(7) 0.79407(7) -0.08946(17) 0.0313(7) Uani 1 1 d . . .
C3B C 0.25058(9) 0.78258(8) -0.15705(19) 0.0418(8) Uani 1 1 d . . .
H3B H 0.2531 0.7604 -0.1697 0.050 Uiso 1 1 calc R . .
C4B C 0.23410(10) 0.80273(9) -0.2059(2) 0.0526(10) Uani 1 1 d . . .
H4B H 0.2258 0.7947 -0.2522 0.063 Uiso 1 1 calc R . .
C5B C 0.23002(10) 0.83490(9) -0.1860(2) 0.0511(9) Uani 1 1 d . . .
H5B H 0.2181 0.8488 -0.2182 0.061 Uiso 1 1 calc R . .
C6B C 0.24294(9) 0.84705(8) -0.1205(2) 0.0439(8) Uani 1 1 d . . .
H6B H 0.2397 0.8691 -0.1083 0.053 Uiso 1 1 calc R . .
C7B C 0.27889(7) 0.77054(7) -0.03853(16) 0.0276(6) Uani 1 1 d . . .
C8B C 0.31575(7) 0.76657(7) 0.13322(17) 0.0293(6) Uani 1 1 d . . .
C9B C 0.32917(9) 0.74396(8) 0.19207(19) 0.0403(8) Uani 1 1 d . . .
H9B1 H 0.3290 0.7217 0.1719 0.048 Uiso 1 1 calc R . .
H9B2 H 0.3150 0.7444 0.2369 0.048 Uiso 1 1 calc R . .
C10B C 0.36334(13) 0.75247(14) 0.2160(4) 0.0890(18) Uani 1 1 d . . .
C11B C 0.3856(2) 0.7443(4) 0.1403(9) 0.136(6) Uani 0.76(2) 1 d P . .
C20B C 0.3890(4) 0.7624(4) 0.1805(11) 0.042(7) Uani 0.24(2) 1 d P . .
C12B C 0.4181(3) 0.7480(4) 0.1592(9) 0.250(8) Uani 1 1 d . . .
C13B C 0.4355(3) 0.7407(3) 0.0890(9) 0.194(5) Uani 1 1 d . . .
H13C H 0.4322 0.7174 0.0787 0.233 Uiso 1 1 calc R . .
H13D H 0.4588 0.7435 0.0999 0.233 Uiso 1 1 calc R . .
C14B C 0.4290(4) 0.7579(4) 0.0178(10) 0.238(8) Uani 1 1 d . . .
H14C H 0.4060 0.7548 0.0046 0.285 Uiso 1 1 calc R . .
H14D H 0.4323 0.7813 0.0265 0.285 Uiso 1 1 calc R . .
C15B C 0.4487(5) 0.7481(4) -0.0469(13) 0.301(11) Uani 1 1 d . . .
H15C H 0.4715 0.7522 -0.0333 0.361 Uiso 1 1 calc R . .
H15D H 0.4463 0.7245 -0.0523 0.361 Uiso 1 1 calc R . .
C16B C 0.4437(10) 0.7618(7) -0.1191(19) 0.57(4) Uani 1 1 d . . .
H16C H 0.4228 0.7727 -0.1107 0.679 Uiso 1 1 calc R . .
H16D H 0.4597 0.7795 -0.1176 0.679 Uiso 1 1 calc R . .
C17B C 0.4423(5) 0.7577(5) -0.1816(17) 0.313(18) Uani 1 1 d . . .
H17C H 0.4330 0.7357 -0.1817 0.376 Uiso 1 1 calc R . .
H17D H 0.4655 0.7541 -0.1923 0.376 Uiso 1 1 calc R . .
C18B C 0.4325(7) 0.7677(6) -0.2504(14) 0.349(18) Uani 1 1 d . . .
H18C H 0.4090 0.7637 -0.2514 0.419 Uiso 1 1 calc R . .
H18D H 0.4351 0.7915 -0.2497 0.419 Uiso 1 1 calc R . .
C19B C 0.4424(5) 0.7591(5) -0.3127(12) 0.330(13) Uani 1 1 d . . .
H19D H 0.4250 0.7611 -0.3498 0.396 Uiso 1 1 calc R . .
H19E H 0.4496 0.7366 -0.3101 0.396 Uiso 1 1 calc R . .
H19F H 0.4605 0.7729 -0.3279 0.396 Uiso 1 1 calc R . .
O4B O 0.34589(6) 0.83266(6) 0.02466(15) 0.0516(6) Uani 1 1 d . . .
N3B N 0.38408(9) 0.84131(9) -0.0632(2) 0.0667(10) Uani 1 1 d . . .
C21B C 0.35496(10) 0.83036(10) -0.0377(3) 0.0582(10) Uani 1 1 d . . .
H21B H 0.3411 0.8202 -0.0730 0.070 Uiso 1 1 calc R . .
C22B C 0.40652(13) 0.85645(15) -0.0138(3) 0.0899(17) Uani 1 1 d . . .
H22B H 0.4051 0.8799 -0.0196 0.108 Uiso 1 1 calc R . .
H22C H 0.4284 0.8493 -0.0261 0.108 Uiso 1 1 calc R . .
H22D H 0.4015 0.8506 0.0384 0.108 Uiso 1 1 calc R . .
C23B C 0.39134(14) 0.84126(17) -0.1430(3) 0.0953(18) Uani 1 1 d . . .
H23A H 0.3761 0.8271 -0.1693 0.114 Uiso 1 1 calc R . .
H23B H 0.4134 0.8334 -0.1509 0.114 Uiso 1 1 calc R . .
H23C H 0.3894 0.8632 -0.1629 0.114 Uiso 1 1 calc R . .
Mn1C Mn 0.288794(11) 0.706860(10) 0.01882(2) 0.02552(12) Uani 1 1 d . . .
O1C O 0.32957(5) 0.69716(5) -0.01929(12) 0.0352(5) Uani 1 1 d . . .
O2C O 0.18358(5) 0.86590(5) 0.33228(11) 0.0296(5) Uani 1 1 d . . .
O3C O 0.24734(5) 0.71077(5) 0.06878(11) 0.0287(4) Uani 1 1 d . . .
N3C N 0.26155(6) 0.67333(6) -0.06385(14) 0.0329(6) Uani 1 1 d . . .
N1C N 0.29361(6) 0.67361(6) 0.09560(13) 0.0250(5) Uani 1 1 d . . .
N2C N 0.26639(6) 0.67000(6) 0.14358(13) 0.0267(5) Uani 1 1 d . . .
C1C C 0.35129(7) 0.67536(7) 0.00308(17) 0.0310(7) Uani 1 1 d . . .
C2C C 0.34686(7) 0.65371(7) 0.06404(16) 0.0281(6) Uani 1 1 d . . .
C3C C 0.37130(8) 0.63142(8) 0.08054(19) 0.0366(7) Uani 1 1 d . . .
H3C H 0.3682 0.6167 0.1210 0.044 Uiso 1 1 calc R . .
C4C C 0.39962(8) 0.63009(9) 0.0402(2) 0.0486(9) Uani 1 1 d . . .
H4C H 0.4157 0.6145 0.0519 0.058 Uiso 1 1 calc R . .
C5C C 0.40427(9) 0.65196(10) -0.0179(2) 0.0536(10) Uani 1 1 d . . .
H5C H 0.4239 0.6517 -0.0454 0.064 Uiso 1 1 calc R . .
C6C C 0.38058(8) 0.67408(9) -0.0361(2) 0.0447(9) Uani 1 1 d . . .
H6C H 0.3842 0.6888 -0.0763 0.054 Uiso 1 1 calc R . .
C7C C 0.31776(7) 0.65372(7) 0.11169(16) 0.0256(6) Uani 1 1 d . . .
C8C C 0.24395(7) 0.69036(7) 0.12448(16) 0.0271(6) Uani 1 1 d . . .
C9C C 0.21241(7) 0.69052(7) 0.16619(18) 0.0321(7) Uani 1 1 d . . .
H9C1 H 0.2068 0.7130 0.1793 0.039 Uiso 1 1 calc R . .
H9C2 H 0.2150 0.6783 0.2138 0.039 Uiso 1 1 calc R . .
C10C C 0.18487(9) 0.67575(9) 0.1208(2) 0.0480(9) Uani 1 1 d . . .
H10C H 0.1836 0.6867 0.0713 0.058 Uiso 1 1 calc R . .
H10D H 0.1643 0.6798 0.1475 0.058 Uiso 1 1 calc R . .
C11C C 0.18864(10) 0.63951(10) 0.1080(3) 0.0579(10) Uani 1 1 d . . .
H11C H 0.2062 0.6358 0.0711 0.069 Uiso 1 1 calc R . .
H11D H 0.1951 0.6292 0.1560 0.069 Uiso 1 1 calc R . .
C12C C 0.15816(11) 0.62358(12) 0.0796(3) 0.0735(13) Uani 1 1 d . . .
H12C H 0.1515 0.6343 0.0322 0.088 Uiso 1 1 calc R . .
H12D H 0.1408 0.6271 0.1170 0.088 Uiso 1 1 calc R . .
C13C C 0.16116(12) 0.58742(11) 0.0650(3) 0.0731(13) Uani 1 1 d . . .
H13E H 0.1728 0.5774 0.1077 0.088 Uiso 1 1 calc R . .
H13F H 0.1392 0.5779 0.0634 0.088 Uiso 1 1 calc R . .
C14C C 0.17833(13) 0.57906(11) -0.0064(3) 0.0727(13) Uani 1 1 d . . .
H14E H 0.2001 0.5888 -0.0051 0.087 Uiso 1 1 calc R . .
H14F H 0.1665 0.5888 -0.0492 0.087 Uiso 1 1 calc R . .
C15C C 0.18172(11) 0.54292(11) -0.0207(3) 0.0640(11) Uani 1 1 d . . .
H15E H 0.1966 0.5339 0.0174 0.077 Uiso 1 1 calc R . .
H15F H 0.1604 0.5327 -0.0129 0.077 Uiso 1 1 calc R . .
C16C C 0.19398(10) 0.53349(10) -0.0986(2) 0.0576(10) Uani 1 1 d . . .
H16E H 0.1781 0.5407 -0.1367 0.069 Uiso 1 1 calc R . .
H16F H 0.2145 0.5450 -0.1084 0.069 Uiso 1 1 calc R . .
C17C C 0.19956(12) 0.49803(11) -0.1083(3) 0.0675(12) Uani 1 1 d . . .
H17E H 0.1787 0.4868 -0.1006 0.081 Uiso 1 1 calc R . .
H17F H 0.2144 0.4908 -0.0681 0.081 Uiso 1 1 calc R . .
C18C C 0.21334(12) 0.48728(12) -0.1835(3) 0.0716(13) Uani 1 1 d . . .
H18E H 0.2340 0.4987 -0.1921 0.086 Uiso 1 1 calc R . .
H18F H 0.2181 0.4639 -0.1808 0.086 Uiso 1 1 calc R . .
C19C C 0.19153(13) 0.49327(12) -0.2501(3) 0.0727(13) Uani 1 1 d . . .
H19G H 0.2021 0.4857 -0.2962 0.087 Uiso 1 1 calc R . .
H19H H 0.1871 0.5164 -0.2543 0.087 Uiso 1 1 calc R . .
H19I H 0.1712 0.4815 -0.2431 0.087 Uiso 1 1 calc R . .
C21C C 0.27027(9) 0.64300(8) -0.07630(19) 0.0407(8) Uani 1 1 d . . .
H21C H 0.2895 0.6352 -0.0536 0.049 Uiso 1 1 calc R . .
C22C C 0.25248(10) 0.62229(8) -0.1211(2) 0.0469(9) Uani 1 1 d . . .
H22E H 0.2594 0.6006 -0.1279 0.056 Uiso 1 1 calc R . .
C23C C 0.22456(9) 0.63294(8) -0.1561(2) 0.0444(8) Uani 1 1 d . . .
C24C C 0.21538(9) 0.66445(9) -0.1421(2) 0.0479(9) Uani 1 1 d . . .
H24C H 0.1963 0.6729 -0.1643 0.058 Uiso 1 1 calc R . .
C25C C 0.23411(9) 0.68360(8) -0.0956(2) 0.0426(8) Uani 1 1 d . . .
H25C H 0.2272 0.7050 -0.0858 0.051 Uiso 1 1 calc R . .
C26C C 0.20560(13) 0.61080(10) -0.2069(3) 0.0718(14) Uani 1 1 d . . .
H26C H 0.2209 0.5954 -0.2301 0.086 Uiso 1 1 calc R . .
H26D H 0.1906 0.5981 -0.1751 0.086 Uiso 1 1 calc R . .
O1D O -0.04194(17) 0.58413(13) 0.0444(4) 0.158(3) Uani 1 1 d . . .
N1D N 0.01061(14) 0.58914(12) 0.0135(3) 0.0901(14) Uani 1 1 d . . .
C1D C -0.0120(2) 0.58702(15) 0.0622(4) 0.118(3) Uani 1 1 d . . .
H1D H -0.0064 0.5876 0.1140 0.141 Uiso 1 1 calc R . .
C2D C 0.00351(17) 0.58949(18) -0.0662(3) 0.107(2) Uani 1 1 d . . .
H2D1 H -0.0195 0.5850 -0.0739 0.129 Uiso 1 1 calc R . .
H2D2 H 0.0165 0.5730 -0.0916 0.129 Uiso 1 1 calc R . .
H2D3 H 0.0087 0.6108 -0.0870 0.129 Uiso 1 1 calc R . .
C3D C 0.04344(19) 0.59466(16) 0.0361(4) 0.111(2) Uani 1 1 d . . .
H3D1 H 0.0493 0.6171 0.0254 0.133 Uiso 1 1 calc R . .
H3D2 H 0.0577 0.5801 0.0081 0.133 Uiso 1 1 calc R . .
H3D3 H 0.0456 0.5905 0.0902 0.133 Uiso 1 1 calc R . .

loop_
_atom_site_aniso_label
_atom_site_aniso_U_11
_atom_site_aniso_U_22
_atom_site_aniso_U_33
_atom_site_aniso_U_23
_atom_site_aniso_U_13
_atom_site_aniso_U_12
Mn1A 0.0278(2) 0.0235(2) 0.0245(2) 0.00219(17) 0.00174(18) 0.00106(17)
O1A 0.0389(12) 0.0318(11) 0.0307(11) -0.0056(9) 0.0049(9) -0.0036(9)
O2A 0.0335(11) 0.0254(10) 0.0368(12) -0.0029(9) 0.0082(9) -0.0032(9)
O3A 0.0310(11) 0.0267(10) 0.0324(11) -0.0004(9) 0.0034(9) -0.0043(9)
N1A 0.0288(13) 0.0217(12) 0.0270(13) 0.0001(10) 0.0020(10) 0.0000(10)
N2A 0.0323(13) 0.0206(12) 0.0307(13) -0.0010(10) 0.0014(11) -0.0018(10)
N3A 0.0356(14) 0.0336(14) 0.0306(14) 0.0074(11) 0.0002(11) 0.0055(11)
C1A 0.0315(16) 0.0278(15) 0.0306(16) 0.0027(12) -0.0027(13) -0.0009(12)
C2A 0.0308(15) 0.0232(14) 0.0275(15) 0.0021(12) -0.0028(12) 0.0006(12)
C3A 0.0393(18) 0.0312(16) 0.0322(17) -0.0007(13) 0.0014(14) -0.0015(13)
C4A 0.0430(19) 0.0313(17) 0.047(2) -0.0006(15) -0.0005(16) -0.0103(14)
C5A 0.050(2) 0.0285(17) 0.048(2) -0.0073(15) -0.0035(16) -0.0066(15)
C6A 0.0439(19) 0.0336(17) 0.0360(18) -0.0087(14) 0.0032(15) 0.0011(14)
C7A 0.0296(15) 0.0241(14) 0.0262(15) 0.0039(12) -0.0024(12) 0.0013(12)
C8A 0.0318(16) 0.0254(15) 0.0304(16) 0.0031(12) 0.0011(13) 0.0017(12)
C9A 0.046(2) 0.0300(17) 0.049(2) -0.0075(15) 0.0091(16) -0.0085(14)
C10A 0.050(2) 0.046(2) 0.056(2) -0.0126(18) 0.0048(18) -0.0143(17)
C11A 0.066(3) 0.062(3) 0.052(2) -0.007(2) -0.003(2) -0.021(2)
C12A 0.066(3) 0.067(3) 0.056(3) -0.004(2) -0.006(2) -0.009(2)
C13A 0.083(3) 0.075(3) 0.066(3) 0.001(2) -0.014(3) -0.012(3)
C14A 0.081(3) 0.083(3) 0.064(3) 0.003(3) -0.006(3) 0.001(3)
C15A 0.106(5) 0.086(4) 0.090(4) 0.009(3) -0.007(3) 0.009(3)
C16A 0.107(5) 0.101(5) 0.103(5) 0.014(4) 0.004(4) 0.031(4)
C17A 0.082(4) 0.087(4) 0.098(4) 0.014(3) 0.003(3) 0.008(3)
C18A 0.095(5) 0.125(6) 0.134(6) 0.039(5) -0.008(4) 0.021(4)
C19A 0.091(5) 0.192(9) 0.132(7) 0.004(6) -0.014(5) -0.015(5)
C21A 0.0446(19) 0.0383(18) 0.0351(18) 0.0056(14) 0.0014(15) 0.0113(15)
C22A 0.051(2) 0.051(2) 0.0327(18) 0.0050(16) 0.0012(16) 0.0117(17)
C23A 0.0400(19) 0.046(2) 0.043(2) 0.0117(16) -0.0013(15) 0.0076(15)
C24A 0.0413(19) 0.046(2) 0.045(2) 0.0069(16) 0.0053(16) 0.0135(16)
C25A 0.0460(19) 0.0373(18) 0.0320(17) 0.0028(14) 0.0018(15) 0.0071(15)
C26A 0.052(2) 0.077(3) 0.052(2) 0.021(2) -0.0041(19) 0.017(2)
Mn1B 0.0326(3) 0.0214(2) 0.0293(3) -0.00038(18) 0.00295(19) -0.00081(17)
O1B 0.0571(15) 0.0242(11) 0.0339(12) 0.0038(9) -0.0056(11) 0.0011(10)
O2B 0.0468(13) 0.0249(11) 0.0246(11) -0.0002(8) -0.0043(9) 0.0016(9)
O3B 0.0366(12) 0.0275(11) 0.0335(12) -0.0038(9) -0.0054(9) -0.0003(9)
N1B 0.0324(13) 0.0229(12) 0.0246(13) 0.0031(10) -0.0006(10) 0.0006(10)
N2B 0.0386(14) 0.0222(12) 0.0251(13) 0.0050(10) -0.0034(11) 0.0025(10)
C1B 0.0362(17) 0.0313(16) 0.0365(18) 0.0084(14) 0.0041(14) 0.0021(13)
C2B 0.0341(16) 0.0319(16) 0.0279(16) 0.0070(13) 0.0018(13) 0.0027(13)
C3B 0.050(2) 0.0384(18) 0.0374(19) 0.0034(15) -0.0071(15) 0.0043(15)
C4B 0.065(3) 0.053(2) 0.040(2) 0.0078(17) -0.0172(18) 0.0016(19)
C5B 0.055(2) 0.046(2) 0.052(2) 0.0190(18) -0.0104(18) 0.0046(17)
C6B 0.049(2) 0.0333(18) 0.049(2) 0.0099(15) -0.0044(17) 0.0051(15)
C7B 0.0293(15) 0.0269(15) 0.0268(15) 0.0025(12) 0.0036(12) -0.0004(12)
C8B 0.0328(16) 0.0264(15) 0.0285(16) -0.0018(12) 0.0000(13) 0.0005(12)
C9B 0.057(2) 0.0334(17) 0.0309(17) 0.0017(14) -0.0119(15) 0.0014(15)
C10B 0.072(4) 0.082(4) 0.113(5) 0.031(3) -0.046(3) -0.002(3)
C11B 0.057(5) 0.209(15) 0.141(11) -0.006(11) -0.026(6) 0.009(6)
C20B 0.024(8) 0.054(12) 0.047(12) -0.020(7) -0.019(7) 0.006(6)
C12B 0.164(11) 0.345(19) 0.243(14) 0.064(13) 0.065(10) 0.145(12)
C13B 0.156(10) 0.166(11) 0.260(16) -0.032(11) 0.037(11) 0.004(8)
C14B 0.249(17) 0.238(17) 0.226(16) 0.051(13) 0.078(14) 0.064(13)
C15B 0.37(3) 0.211(17) 0.32(3) -0.047(18) 0.09(2) -0.115(17)
C16B 0.91(8) 0.34(4) 0.44(5) 0.29(4) 0.27(5) 0.10(4)
C17B 0.253(19) 0.181(15) 0.51(5) 0.00(2) -0.24(3) 0.049(14)
C18B 0.42(3) 0.31(3) 0.32(3) 0.10(2) 0.20(3) 0.19(2)
C19B 0.30(3) 0.32(2) 0.38(3) -0.04(3) -0.14(2) 0.12(2)
O4B 0.0563(16) 0.0482(15) 0.0503(16) -0.0044(12) 0.0210(13) -0.0034(12)
N3B 0.049(2) 0.072(2) 0.079(3) -0.002(2) 0.0198(19) -0.0017(18)
C21B 0.060(3) 0.050(2) 0.065(3) 0.000(2) -0.005(2) -0.0034(19)
C22B 0.073(3) 0.109(4) 0.087(4) -0.030(3) 0.024(3) -0.019(3)
C23B 0.079(4) 0.131(5) 0.076(4) 0.014(3) 0.019(3) -0.001(3)
Mn1C 0.0317(2) 0.0225(2) 0.0223(2) 0.00153(17) -0.00200(18) 0.00169(17)
O1C 0.0366(12) 0.0381(12) 0.0310(11) 0.0096(9) 0.0041(9) 0.0059(10)
O2C 0.0325(11) 0.0291(11) 0.0272(11) 0.0080(9) 0.0030(9) 0.0059(9)
O3C 0.0329(11) 0.0242(10) 0.0289(11) 0.0018(8) -0.0018(9) 0.0046(8)
N3C 0.0416(15) 0.0288(14) 0.0284(13) -0.0027(11) -0.0072(11) 0.0020(11)
N1C 0.0265(12) 0.0247(12) 0.0238(12) 0.0010(10) 0.0017(10) 0.0017(10)
N2C 0.0284(13) 0.0252(12) 0.0266(13) 0.0009(10) 0.0022(10) 0.0022(10)
C1C 0.0324(16) 0.0294(16) 0.0313(16) 0.0006(13) -0.0018(13) -0.0001(13)
C2C 0.0291(15) 0.0266(15) 0.0286(15) -0.0018(12) -0.0002(12) -0.0008(12)
C3C 0.0317(17) 0.0382(18) 0.0398(18) 0.0100(14) 0.0017(14) 0.0033(14)
C4C 0.0347(18) 0.053(2) 0.058(2) 0.0150(18) 0.0080(17) 0.0135(16)
C5C 0.0361(19) 0.073(3) 0.051(2) 0.019(2) 0.0146(17) 0.0094(18)
C6C 0.0364(18) 0.056(2) 0.042(2) 0.0165(17) 0.0089(15) 0.0039(16)
C7C 0.0306(15) 0.0218(14) 0.0244(14) -0.0018(12) -0.0018(12) -0.0006(12)
C8C 0.0337(16) 0.0232(14) 0.0245(15) -0.0024(12) -0.0031(12) -0.0006(12)
C9C 0.0329(16) 0.0288(15) 0.0347(17) 0.0019(13) 0.0019(13) 0.0046(13)
C10C 0.0358(19) 0.054(2) 0.054(2) 0.0038(18) -0.0027(16) -0.0007(16)
C11C 0.053(2) 0.052(2) 0.069(3) -0.001(2) -0.013(2) -0.0010(19)
C12C 0.058(3) 0.069(3) 0.093(4) -0.018(3) -0.007(3) -0.010(2)
C13C 0.070(3) 0.063(3) 0.086(3) -0.013(3) 0.003(3) -0.011(2)
C14C 0.080(3) 0.060(3) 0.079(3) -0.004(2) 0.002(3) 0.000(2)
C15C 0.064(3) 0.060(3) 0.068(3) -0.003(2) -0.005(2) -0.003(2)
C16C 0.051(2) 0.055(2) 0.067(3) 0.000(2) -0.010(2) 0.0001(19)
C17C 0.069(3) 0.059(3) 0.075(3) -0.001(2) -0.002(2) 0.005(2)
C18C 0.074(3) 0.062(3) 0.079(3) -0.006(2) 0.006(3) 0.010(2)
C19C 0.087(3) 0.060(3) 0.071(3) -0.001(2) 0.009(3) 0.002(2)
C21C 0.046(2) 0.0360(18) 0.0399(19) -0.0072(15) -0.0153(16) 0.0033(15)
C22C 0.061(2) 0.0315(18) 0.048(2) -0.0068(15) -0.0161(18) 0.0044(16)
C23C 0.056(2) 0.0353(18) 0.042(2) -0.0055(15) -0.0182(17) -0.0029(16)
C24C 0.050(2) 0.043(2) 0.051(2) -0.0094(17) -0.0206(18) 0.0042(16)
C25C 0.051(2) 0.0338(18) 0.043(2) -0.0081(15) -0.0127(16) 0.0080(15)
C26C 0.091(3) 0.043(2) 0.081(3) -0.016(2) -0.049(3) 0.002(2)
O1D 0.166(5) 0.104(4) 0.205(7) -0.007(4) 0.104(5) -0.010(4)
N1D 0.123(4) 0.086(3) 0.061(3) 0.010(2) 0.008(3) -0.005(3)
C1D 0.182(8) 0.071(4) 0.099(5) 0.011(3) 0.065(6) 0.005(5)
C2D 0.107(5) 0.141(6) 0.073(4) 0.015(4) -0.010(3) 0.011(4)
C3D 0.156(7) 0.091(4) 0.084(4) -0.014(3) -0.030(4) -0.004(4)

loop_
_atom_type_symbol
_atom_type_description
_atom_type_scat_dispersion_real
_atom_type_scat_dispersion_imag
_atom_type_scat_source
C C 0.0033 0.0016 'International Tables Vol C Tables 4.2.6.8 and 6.1.1.4'
H H 0.0000 0.0000 'International Tables Vol C Tables 4.2.6.8 and 6.1.1.4'
N N 0.0061 0.0033 'International Tables Vol C Tables 4.2.6.8 and 6.1.1.4'
O O 0.0106 0.0060 'International Tables Vol C Tables 4.2.6.8 and 6.1.1.4'
Mn Mn 0.3368 0.7283 'International Tables Vol C Tables 4.2.6.8 and 6.1.1.4'

loop_
_geom_angle_atom_site_label_1
_geom_angle_atom_site_label_2
_geom_angle_atom_site_label_3
_geom_angle
_geom_angle_site_symmetry_1
_geom_angle_site_symmetry_3
_geom_angle_publ_flag
O1A Mn1A N1A 90.47(10) . . ?
O1A Mn1A O3A 170.51(9) . . ?
N1A Mn1A O3A 80.04(9) . . ?
O1A Mn1A O2C 94.90(9) . . ?
N1A Mn1A O2C 174.53(9) . . ?
O3A Mn1A O2C 94.58(9) . . ?
O1A Mn1A N2C 96.66(9) . 13_565 ?
N1A Mn1A N2C 103.74(9) . 13_565 ?
O3A Mn1A N2C 85.75(9) . 13_565 ?
O2C Mn1A N2C 74.64(8) . 13_565 ?
O1A Mn1A N3A 92.80(10) . . ?
N1A Mn1A N3A 93.11(10) . . ?
O3A Mn1A N3A 87.69(9) . . ?
O2C Mn1A N3A 87.66(9) . . ?
N2C Mn1A N3A 160.54(9) 13_565 . ?
C1A O1A Mn1A 129.15(19) . . ?
C7A O2A Mn1B 120.12(18) . . ?
C8A O3A Mn1A 112.60(18) . . ?
C7A N1A N2A 114.1(2) . . ?
C7A N1A Mn1A 131.9(2) . . ?
N2A N1A Mn1A 113.98(17) . . ?
C8A N2A N1A 110.2(2) . . ?
C8A N2A Mn1B 141.0(2) . . ?
N1A N2A Mn1B 108.85(16) . . ?
C25A N3A C21A 117.2(3) . . ?
C25A N3A Mn1A 123.0(2) . . ?
C21A N3A Mn1A 119.4(2) . . ?
O1A C1A C6A 117.4(3) . . ?
O1A C1A C2A 124.6(3) . . ?
C6A C1A C2A 118.0(3) . . ?
C3A C2A C1A 119.1(3) . . ?
C3A C2A C7A 118.0(3) . . ?
C1A C2A C7A 123.0(3) . . ?
C4A C3A C2A 121.8(3) . . ?
C3A C4A C5A 118.9(3) . . ?
C6A C5A C4A 120.6(3) . . ?
C5A C6A C1A 121.5(3) . . ?
O2A C7A N1A 121.7(3) . . ?
O2A C7A C2A 119.5(3) . . ?
N1A C7A C2A 118.8(3) . . ?
O3A C8A N2A 122.6(3) . . ?
O3A C8A C9A 118.3(3) . . ?
N2A C8A C9A 119.0(3) . . ?
C10A C9A C8A 113.8(3) . . ?
C9A C10A C11A 111.9(3) . . ?
C10A C11A C12A 115.0(3) . . ?
C13A C12A C11A 113.5(4) . . ?
C12A C13A C14A 116.1(4) . . ?
C15A C14A C13A 112.3(5) . . ?
C14A C15A C16A 115.3(5) . . ?
C17A C16A C15A 115.0(5) . . ?
C16A C17A C18A 112.3(6) . . ?
C19A C18A C17A 116.2(7) . . ?
N3A C21A C22A 122.8(3) . . ?
C21A C22A C23A 120.1(3) . . ?
C24A C23A C22A 116.7(3) . . ?
C24A C23A C26A 121.0(3) . . ?
C22A C23A C26A 122.3(3) . . ?
C23A C24A C25A 119.7(3) . . ?
N3A C25A C24A 123.4(3) . . ?
C26C C26A C23A 114.2(3) 16_665 . ?
O1B Mn1B O3B 170.09(9) . . ?
O1B Mn1B N1B 90.12(10) . . ?
O3B Mn1B N1B 79.99(9) . . ?
O1B Mn1B O2A 93.43(9) . . ?
O3B Mn1B O2A 96.45(9) . . ?
N1B Mn1B O2A 176.42(10) . . ?
O1B Mn1B N2A 92.57(10) . . ?
O3B Mn1B N2A 89.21(9) . . ?
N1B Mn1B N2A 104.30(9) . . ?
O2A Mn1B N2A 75.11(8) . . ?
O1B Mn1B O4B 94.97(11) . . ?
O3B Mn1B O4B 86.75(10) . . ?
N1B Mn1B O4B 95.42(10) . . ?
O2A Mn1B O4B 84.74(9) . . ?
N2A Mn1B O4B 158.86(9) . . ?
C1B O1B Mn1B 130.22(19) . . ?
C7B O2B Mn1C 120.31(18) . . ?
C8B O3B Mn1B 112.96(18) . . ?
C7B N1B N2B 113.5(2) . . ?
C7B N1B Mn1B 132.0(2) . . ?
N2B N1B Mn1B 114.44(17) . . ?
C8B N2B N1B 109.8(2) . . ?
C8B N2B Mn1C 140.6(2) . . ?
N1B N2B Mn1C 108.80(16) . . ?
O1B C1B C6B 117.3(3) . . ?
O1B C1B C2B 124.8(3) . . ?
C6B C1B C2B 117.9(3) . . ?
C3B C2B C1B 119.4(3) . . ?
C3B C2B C7B 117.9(3) . . ?
C1B C2B C7B 122.7(3) . . ?
C4B C3B C2B 121.5(3) . . ?
C3B C4B C5B 118.6(4) . . ?
C6B C5B C4B 121.3(3) . . ?
C5B C6B C1B 121.1(3) . . ?
O2B C7B N1B 121.7(3) . . ?
O2B C7B C2B 118.5(3) . . ?
N1B C7B C2B 119.7(3) . . ?
N2B C8B O3B 122.7(3) . . ?
N2B C8B C9B 119.7(3) . . ?
O3B C8B C9B 117.5(3) . . ?
C8B C9B C10B 113.1(3) . . ?
C20B C10B C9B 134.2(9) . . ?
C20B C10B C11B 38.8(7) . . ?
C9B C10B C11B 104.1(6) . . ?
C20B C11B C12B 68.2(12) . . ?
C20B C11B C10B 51.4(12) . . ?
C12B C11B C10B 108.5(12) . . ?
C11B C20B C10B 89.8(15) . . ?
C11B C20B C12B 68.0(13) . . ?
C10B C20B C12B 134.5(15) . . ?
C11B C12B C20B 43.9(7) . . ?
C11B C12B C13B 104.3(14) . . ?
C20B C12B C13B 137.8(14) . . ?
C12B C13B C14B 122.3(12) . . ?
C15B C14B C13B 115.8(16) . . ?
C16B C15B C14B 121(2) . . ?
C17B C16B C15B 147(3) . . ?
C16B C17B C18B 149(3) . . ?
C19B C18B C17B 128(3) . . ?
C21B O4B Mn1B 128.4(3) . . ?
C21B N3B C22B 121.3(4) . . ?
C21B N3B C23B 120.5(4) . . ?
C22B N3B C23B 117.9(4) . . ?
O4B C21B N3B 124.6(4) . . ?
O1C Mn1C O3C 170.61(9) . . ?
O1C Mn1C N1C 90.49(9) . . ?
O3C Mn1C N1C 80.20(9) . . ?
O1C Mn1C O2B 95.82(9) . . ?
O3C Mn1C O2B 93.43(9) . . ?
N1C Mn1C O2B 173.38(10) . . ?
O1C Mn1C N2B 95.23(10) . . ?
O3C Mn1C N2B 88.85(9) . . ?
N1C Mn1C N2B 107.64(9) . . ?
O2B Mn1C N2B 73.83(8) . . ?
O1C Mn1C N3C 94.73(10) . . ?
O3C Mn1C N3C 84.73(9) . . ?
N1C Mn1C N3C 93.97(9) . . ?
O2B Mn1C N3C 83.55(9) . . ?
N2B Mn1C N3C 156.06(9) . . ?
C1C O1C Mn1C 130.43(19) . . ?
C7C O2C Mn1A 119.84(18) 13_565 . ?
C8C O3C Mn1C 112.74(18) . . ?
C21C N3C C25C 117.5(3) . . ?
C21C N3C Mn1C 122.8(2) . . ?
C25C N3C Mn1C 119.4(2) . . ?
C7C N1C N2C 113.8(2) . . ?
C7C N1C Mn1C 131.8(2) . . ?
N2C N1C Mn1C 114.35(17) . . ?
C8C N2C N1C 110.0(2) . . ?
C8C N2C Mn1A 140.1(2) . 13_565 ?
N1C N2C Mn1A 108.80(16) . 13_565 ?
O1C C1C C6C 117.5(3) . . ?
O1C C1C C2C 124.6(3) . . ?
C6C C1C C2C 117.9(3) . . ?
C3C C2C C1C 118.9(3) . . ?
C3C C2C C7C 118.1(3) . . ?
C1C C2C C7C 123.0(3) . . ?
C4C C3C C2C 122.2(3) . . ?
C3C C4C C5C 118.7(3) . . ?
C6C C5C C4C 120.6(3) . . ?
C5C C6C C1C 121.6(3) . . ?
O2C C7C N1C 121.8(3) 13_565 . ?
O2C C7C C2C 118.7(3) 13_565 . ?
N1C C7C C2C 119.6(2) . . ?
N2C C8C O3C 122.7(3) . . ?
N2C C8C C9C 119.7(3) . . ?
O3C C8C C9C 117.6(3) . . ?
C8C C9C C10C 112.9(3) . . ?
C9C C10C C11C 113.4(3) . . ?
C12C C11C C10C 113.2(3) . . ?
C11C C12C C13C 114.7(4) . . ?
C14C C13C C12C 114.3(4) . . ?
C13C C14C C15C 114.4(4) . . ?
C16C C15C C14C 115.7(4) . . ?
C17C C16C C15C 114.0(4) . . ?
C16C C17C C18C 116.6(4) . . ?
C19C C18C C17C 114.6(4) . . ?
N3C C21C C22C 122.6(3) . . ?
C21C C22C C23C 120.3(3) . . ?
C24C C23C C22C 116.8(3) . . ?
C24C C23C C26C 122.6(3) . . ?
C22C C23C C26C 120.6(3) . . ?
C23C C24C C25C 119.6(3) . . ?
N3C C25C C24C 123.1(3) . . ?
C26A C26C C23C 117.1(3) 11_565 . ?
C1D N1D C3D 121.0(7) . . ?
C1D N1D C2D 121.0(7) . . ?
C3D N1D C2D 117.7(5) . . ?
N1D C1D O1D 123.2(8) . . ?

loop_
_geom_bond_atom_site_label_1
_geom_bond_atom_site_label_2
_geom_bond_distance
_geom_bond_site_symmetry_2
_geom_bond_publ_flag
Mn1A O1A 1.858(2) . ?
Mn1A N1A 1.948(2) . ?
Mn1A O3A 1.948(2) . ?
Mn1A O2C 1.987(2) . ?
Mn1A N2C 2.264(2) 13_565 ?
Mn1A N3A 2.309(3) . ?
O1A C1A 1.334(4) . ?
O2A C7A 1.285(4) . ?
O2A Mn1B 1.978(2) . ?
O3A C8A 1.300(4) . ?
N1A C7A 1.324(4) . ?
N1A N2A 1.424(3) . ?
N2A C8A 1.303(4) . ?
N2A Mn1B 2.256(2) . ?
N3A C25A 1.327(4) . ?
N3A C21A 1.348(4) . ?
C1A C6A 1.404(4) . ?
C1A C2A 1.417(4) . ?
C2A C3A 1.406(4) . ?
C2A C7A 1.476(4) . ?
C3A C4A 1.375(4) . ?
C4A C5A 1.392(5) . ?
C5A C6A 1.378(5) . ?
C8A C9A 1.505(4) . ?
C9A C10A 1.497(5) . ?
C10A C11A 1.502(6) . ?
C11A C12A 1.534(6) . ?
C12A C13A 1.509(6) . ?
C13A C14A 1.516(7) . ?
C14A C15A 1.514(7) . ?
C15A C16A 1.542(8) . ?
C16A C17A 1.491(8) . ?
C17A C18A 1.513(8) . ?
C18A C19A 1.459(10) . ?
C21A C22A 1.377(5) . ?
C22A C23A 1.396(5) . ?
C23A C24A 1.385(5) . ?
C23A C26A 1.517(5) . ?
C24A C25A 1.388(5) . ?
C26A C26C 1.464(6) 16_665 ?
Mn1B O1B 1.878(2) . ?
Mn1B O3B 1.936(2) . ?
Mn1B N1B 1.949(2) . ?
Mn1B O4B 2.260(3) . ?
O1B C1B 1.327(4) . ?
O2B C7B 1.283(4) . ?
O2B Mn1C 1.987(2) . ?
O3B C8B 1.304(4) . ?
N1B C7B 1.326(4) . ?
N1B N2B 1.421(3) . ?
N2B C8B 1.300(4) . ?
N2B Mn1C 2.284(2) . ?
C1B C6B 1.407(5) . ?
C1B C2B 1.418(4) . ?
C2B C3B 1.401(5) . ?
C2B C7B 1.472(4) . ?
C3B C4B 1.384(5) . ?
C4B C5B 1.389(5) . ?
C5B C6B 1.375(5) . ?
C8B C9B 1.510(4) . ?
C9B C10B 1.520(6) . ?
C10B C20B 1.302(17) . ?
C10B C11B 1.665(16) . ?
C11B C20B 1.043(17) . ?
C11B C12B 1.394(16) . ?
C20B C12B 1.396(18) . ?
C12B C13B 1.473(15) . ?
C13B C14B 1.477(16) . ?
C14B C15B 1.467(19) . ?
C15B C16B 1.42(3) . ?
C16B C17B 1.12(4) . ?
C17B C18B 1.35(3) . ?
C18B C19B 1.23(2) . ?
O4B C21B 1.174(5) . ?
N3B C21B 1.366(5) . ?
N3B C22B 1.424(6) . ?
N3B C23B 1.448(6) . ?
Mn1C O1C 1.864(2) . ?
Mn1C O3C 1.940(2) . ?
Mn1C N1C 1.949(2) . ?
Mn1C N3C 2.315(3) . ?
O1C C1C 1.335(4) . ?
O2C C7C 1.286(3) 13_565 ?
O3C C8C 1.309(3) . ?
N3C C21C 1.326(4) . ?
N3C C25C 1.339(4) . ?
N1C C7C 1.327(4) . ?
N1C N2C 1.421(3) . ?
N2C C8C 1.300(4) . ?
N2C Mn1A 2.264(2) 13_565 ?
C1C C6C 1.400(5) . ?
C1C C2C 1.418(4) . ?
C2C C3C 1.402(4) . ?
C2C C7C 1.473(4) . ?
C3C C4C 1.376(5) . ?
C4C C5C 1.386(5) . ?
C5C C6C 1.382(5) . ?
C7C O2C 1.286(3) 13_565 ?
C8C C9C 1.502(4) . ?
C9C C10C 1.525(5) . ?
C10C C11C 1.526(5) . ?
C11C C12C 1.512(6) . ?
C12C C13C 1.526(6) . ?
C13C C14C 1.495(7) . ?
C14C C15C 1.525(6) . ?
C15C C16C 1.524(6) . ?
C16C C17C 1.497(6) . ?
C17C C18C 1.519(6) . ?
C18C C19C 1.508(7) . ?
C21C C22C 1.383(5) . ?
C22C C23C 1.385(5) . ?
C23C C24C 1.383(5) . ?
C23C C26C 1.507(5) . ?
C24C C25C 1.383(5) . ?
C26C C26A 1.464(6) 11_565 ?
O1D C1D 1.286(10) . ?
N1D C1D 1.277(8) . ?
N1D C3D 1.436(8) . ?
N1D C2D 1.444(7) . ?
